data_2212253
loop_
_publ_author_name
'Yuan-Xiang Li'
'Ya-Zhou Wang'

_publ_section_title
;
 2-[1-(4,6-Dimethoxypyrimidin-2-yl)-1<i>H</i>-pyrazol-3-yl]phenol
;
_journal_coeditor_code IS2135
_journal_issue 2
_journal_name_full 'Acta Crystallographica Section E'
_journal_page_first o873
_journal_page_last o874
_journal_paper_doi 10.1107/S1600536807001821
_journal_volume 63
_journal_year 2007
_chemical_formula_iupac 'C15 H14 N4 O3'
_chemical_formula_moiety 'C15 H14 N4 O3'
_chemical_formula_sum 'C15 H14 N4 O3'
_chemical_formula_weight 298.30
_chemical_name_systematic
;
2-[1-(4,6-Dimethoxypyrimidin-2-yl)-1H-pyrazol-3-yl]phenol
;
_space_group_IT_number 14
_symmetry_cell_setting monoclinic
_symmetry_space_group_name_Hall '-P 2ybc'
_symmetry_space_group_name_H-M 'P 1 21/c 1'
_atom_sites_solution_hydrogens geom
_atom_sites_solution_primary direct
_atom_sites_solution_secondary difmap
_audit_creation_method SHELXL-97
_cell_angle_alpha 90.00
_cell_angle_beta 98.538(2)
_cell_angle_gamma 90.00
_cell_formula_units_Z 4
_cell_length_a 8.1971(9)
_cell_length_b 11.1416(12)
_cell_length_c 16.0917(17)
_cell_measurement_reflns_used 3407
_cell_measurement_temperature 297(2)
_cell_measurement_theta_max 27.76
_cell_measurement_theta_min 2.23
_cell_volume 1453.3(3)
_computing_cell_refinement 'SAINT-Plus (Bruker, 2001)'
_computing_data_collection 'SMART (Bruker, 2001)'
_computing_data_reduction SAINT-Plus
_computing_molecular_graphics 'PLATON (Spek, 2003)'
_computing_publication_material PLATON
_computing_structure_refinement 'SHELXL97 (Sheldrick, 1997)'
_computing_structure_solution 'SHELXS97 (Sheldrick, 1997)'
_diffrn_ambient_temperature 297(2)
_diffrn_measured_fraction_theta_full 0.994
_diffrn_measured_fraction_theta_max 0.994
_diffrn_measurement_device_type 'Bruker SMART CCD area-detector'
_diffrn_measurement_method '\f and \w'
_diffrn_radiation_monochromator graphite
_diffrn_radiation_source 'fine-focus sealed tube'
_diffrn_radiation_type MoK\a
_diffrn_radiation_wavelength 0.71073
_diffrn_reflns_av_R_equivalents 0.0221
_diffrn_reflns_av_sigmaI/netI 0.0231
_diffrn_reflns_limit_h_max 10
_diffrn_reflns_limit_h_min -10
_diffrn_reflns_limit_k_max 10
_diffrn_reflns_limit_k_min -14
_diffrn_reflns_limit_l_max 19
_diffrn_reflns_limit_l_min -20
_diffrn_reflns_number 8620
_diffrn_reflns_theta_full 27.00
_diffrn_reflns_theta_max 27.00
_diffrn_reflns_theta_min 2.23
_diffrn_standards_number 0
_exptl_absorpt_coefficient_mu 0.098
_exptl_absorpt_correction_T_max 0.9961
_exptl_absorpt_correction_T_min 0.9617
_exptl_absorpt_correction_type multi-scan
_exptl_absorpt_process_details '(SADABS; Sheldrick, 2001)'
_exptl_crystal_colour colorless
_exptl_crystal_density_diffrn 1.363
_exptl_crystal_density_method 'not measured'
_exptl_crystal_description block
_exptl_crystal_F_000 624
_exptl_crystal_size_max 0.40
_exptl_crystal_size_mid 0.20
_exptl_crystal_size_min 0.04
_refine_diff_density_max 0.135
_refine_diff_density_min -0.239
_refine_ls_extinction_method none
_refine_ls_goodness_of_fit_ref 1.021
_refine_ls_hydrogen_treatment mixed
_refine_ls_matrix_type full
_refine_ls_number_parameters 204
_refine_ls_number_reflns 3162
_refine_ls_number_restraints 0
_refine_ls_restrained_S_all 1.021
_refine_ls_R_factor_all 0.0555
_refine_ls_R_factor_gt 0.0447
_refine_ls_shift/su_max 0.001
_refine_ls_shift/su_mean 0.000
_refine_ls_structure_factor_coef Fsqd
_refine_ls_weighting_details 'calc w=1/[\s^2^(Fo^2^)+(0.0729P)^2^+0.1123P] where P=(Fo^2^+2Fc^2^)/3'
_refine_ls_weighting_scheme calc
_refine_ls_wR_factor_gt 0.1199
_refine_ls_wR_factor_ref 0.1284
_reflns_number_gt 2470
_reflns_number_total 3162
_reflns_threshold_expression I>2\s(I)
_cod_data_source_file is2135.cif
_cod_data_source_block I
_cod_original_sg_symbol_H-M 'P 21/c'
_cod_database_code 2212253
_cod_database_fobs_code 2212253

loop_
_symmetry_equiv_pos_as_xyz
'x, y, z'
'-x, y+1/2, -z+1/2'
'-x, -y, -z'
'x, -y-1/2, z-1/2'

loop_
_atom_site_type_symbol
_atom_site_label
_atom_site_fract_x
_atom_site_fract_y
_atom_site_fract_z
_atom_site_U_iso_or_equiv
_atom_site_adp_type
_atom_site_calc_flag
_atom_site_refinement_flags
_atom_site_occupancy
C C1 0.83483(16) 1.00477(12) 0.20485(9) 0.0557(3) Uani d . 1
C C2 0.8679(2) 1.00802(14) 0.12309(9) 0.0669(4) Uani d . 1
H H2 0.8219 0.9505 0.0847 0.080 Uiso calc R 1
C C3 0.9684(2) 1.09584(15) 0.09804(10) 0.0726(4) Uani d . 1
H H3 0.9895 1.0972 0.0428 0.087 Uiso calc R 1
C C4 1.0379(2) 1.18145(15) 0.15383(10) 0.0698(4) Uani d . 1
H H4 1.1060 1.2404 0.1367 0.084 Uiso calc R 1
C C5 1.00556(18) 1.17887(13) 0.23538(9) 0.0609(4) Uani d . 1
H H5 1.0524 1.2370 0.2730 0.073 Uiso calc R 1
C C6 0.90436(15) 1.09137(11) 0.26308(8) 0.0520(3) Uani d . 1
C C7 0.87191(15) 1.09078(11) 0.35027(8) 0.0514(3) Uani d . 1
C C8 0.91157(19) 1.17756(13) 0.41369(9) 0.0647(4) Uani d . 1
H H8 0.9662 1.2500 0.4094 0.078 Uiso calc R 1
C C9 0.85406(19) 1.13403(13) 0.48200(9) 0.0648(4) Uani d . 1
H H9 0.8615 1.1710 0.5342 0.078 Uiso calc R 1
C C10 0.70677(15) 0.94864(12) 0.51187(8) 0.0538(3) Uani d . 1
C C11 0.62651(17) 0.91921(15) 0.63674(9) 0.0637(4) Uani d . 1
C C12 0.56543(19) 0.80805(15) 0.61089(10) 0.0708(4) Uani d . 1
H H12 0.5160 0.7578 0.6460 0.085 Uiso calc R 1
C C13 0.58179(16) 0.77577(14) 0.53024(10) 0.0635(4) Uani d . 1
C C14 0.5368(3) 0.63359(18) 0.41830(12) 0.0914(6) Uani d . 1
H H14A 0.4711 0.6865 0.3798 0.137 Uiso calc R 1
H H14B 0.4984 0.5527 0.4087 0.137 Uiso calc R 1
H H14C 0.6501 0.6387 0.4098 0.137 Uiso calc R 1
C C15 0.6806(3) 1.06875(18) 0.74267(12) 0.0895(6) Uani d . 1
H H15A 0.7960 1.0701 0.7382 0.134 Uiso calc R 1
H H15B 0.6662 1.0816 0.8001 0.134 Uiso calc R 1
H H15C 0.6250 1.1310 0.7082 0.134 Uiso calc R 1
N N1 0.79398(14) 0.99908(10) 0.37895(7) 0.0536(3) Uani d . 1
N N2 0.78345(13) 1.02624(10) 0.46026(7) 0.0545(3) Uani d . 1
N N3 0.65384(13) 0.84499(10) 0.47836(7) 0.0588(3) Uani d . 1
N N4 0.69900(14) 0.99199(11) 0.58764(7) 0.0602(3) Uani d . 1
O O1 0.73365(14) 0.91672(9) 0.22533(7) 0.0711(3) Uani d . 1
H H1 0.731(3) 0.9221(18) 0.2823(13) 0.107 Uiso d . 1
O O2 0.52302(15) 0.66788(10) 0.50283(8) 0.0799(3) Uani d . 1
O O3 0.61234(14) 0.95427(12) 0.71498(7) 0.0796(3) Uani d . 1

loop_
_atom_site_aniso_label
_atom_site_aniso_U_11
_atom_site_aniso_U_22
_atom_site_aniso_U_33
_atom_site_aniso_U_12
_atom_site_aniso_U_13
_atom_site_aniso_U_23
C1 0.0535(7) 0.0491(7) 0.0628(8) 0.0049(6) 0.0031(6) 0.0007(6)
C2 0.0746(10) 0.0645(9) 0.0601(8) 0.0091(7) 0.0054(7) -0.0058(7)
C3 0.0856(11) 0.0737(10) 0.0605(9) 0.0129(8) 0.0180(8) 0.0103(8)
C4 0.0746(9) 0.0639(9) 0.0729(10) -0.0004(7) 0.0176(8) 0.0137(8)
C5 0.0624(8) 0.0531(8) 0.0661(9) -0.0026(6) 0.0055(7) 0.0040(6)
C6 0.0494(7) 0.0474(7) 0.0576(7) 0.0043(5) 0.0026(5) 0.0042(5)
C7 0.0478(7) 0.0468(7) 0.0577(7) 0.0001(5) 0.0015(5) 0.0031(5)
C8 0.0730(9) 0.0554(8) 0.0649(9) -0.0147(7) 0.0072(7) -0.0042(7)
C9 0.0747(9) 0.0601(9) 0.0583(8) -0.0109(7) 0.0050(7) -0.0070(7)
C10 0.0462(7) 0.0548(8) 0.0587(8) 0.0064(6) 0.0026(6) 0.0094(6)
C11 0.0556(8) 0.0748(10) 0.0608(8) 0.0152(7) 0.0093(6) 0.0136(7)
C12 0.0659(9) 0.0726(10) 0.0752(10) 0.0022(7) 0.0147(7) 0.0215(8)
C13 0.0536(8) 0.0602(9) 0.0751(9) 0.0008(6) 0.0042(7) 0.0151(7)
C14 0.0974(13) 0.0785(12) 0.0976(14) -0.0296(10) 0.0120(10) -0.0061(10)
C15 0.1052(14) 0.0908(14) 0.0752(11) 0.0167(11) 0.0224(10) -0.0061(9)
N1 0.0564(6) 0.0491(6) 0.0541(6) -0.0014(5) 0.0037(5) 0.0017(5)
N2 0.0564(6) 0.0520(6) 0.0539(6) -0.0010(5) 0.0036(5) 0.0023(5)
N3 0.0522(6) 0.0570(7) 0.0654(7) -0.0012(5) 0.0033(5) 0.0088(5)
N4 0.0554(7) 0.0638(7) 0.0608(7) 0.0095(5) 0.0066(5) 0.0068(6)
O1 0.0795(7) 0.0622(6) 0.0715(7) -0.0175(5) 0.0105(6) -0.0107(5)
O2 0.0863(8) 0.0651(7) 0.0894(8) -0.0171(6) 0.0165(6) 0.0090(6)
O3 0.0830(8) 0.0929(9) 0.0651(7) 0.0111(6) 0.0186(6) 0.0090(6)

loop_
_atom_type_symbol
_atom_type_description
_atom_type_scat_dispersion_real
_atom_type_scat_dispersion_imag
_atom_type_scat_source
C C 0.0033 0.0016 'International Tables Vol C Tables 4.2.6.8 and 6.1.1.4'
H H 0.0000 0.0000 'International Tables Vol C Tables 4.2.6.8 and 6.1.1.4'
N N 0.0061 0.0033 'International Tables Vol C Tables 4.2.6.8 and 6.1.1.4'
O O 0.0106 0.0060 'International Tables Vol C Tables 4.2.6.8 and 6.1.1.4'

loop_
_geom_angle_atom_site_label_1
_geom_angle_atom_site_label_2
_geom_angle_atom_site_label_3
_geom_angle
O1 C1 C2 117.61(13)
O1 C1 C6 122.45(13)
C2 C1 C6 119.95(13)
C3 C2 C1 120.48(14)
C3 C2 H2 119.8
C1 C2 H2 119.8
C4 C3 C2 120.65(14)
C4 C3 H3 119.7
C2 C3 H3 119.7
C3 C4 C5 119.23(15)
C3 C4 H4 120.4
C5 C4 H4 120.4
C4 C5 C6 121.78(14)
C4 C5 H5 119.1
C6 C5 H5 119.1
C5 C6 C1 117.91(13)
C5 C6 C7 120.65(12)
C1 C6 C7 121.45(12)
N1 C7 C8 110.40(12)
N1 C7 C6 120.17(11)
C8 C7 C6 129.43(12)
C9 C8 C7 105.83(13)
C9 C8 H8 127.1
C7 C8 H8 127.1
C8 C9 N2 107.18(13)
C8 C9 H9 126.4
N2 C9 H9 126.4
N3 C10 N4 129.67(13)
N3 C10 N2 116.37(12)
N4 C10 N2 113.96(12)
N4 C11 O3 119.23(15)
N4 C11 C12 122.87(15)
O3 C11 C12 117.89(14)
C13 C12 C11 116.05(14)
C13 C12 H12 122.0
C11 C12 H12 122.0
N3 C13 O2 118.74(14)
N3 C13 C12 123.62(15)
O2 C13 C12 117.64(14)
O2 C14 H14A 109.5
O2 C14 H14B 109.5
H14A C14 H14B 109.5
O2 C14 H14C 109.5
H14A C14 H14C 109.5
H14B C14 H14C 109.5
O3 C15 H15A 109.5
O3 C15 H15B 109.5
H15A C15 H15B 109.5
O3 C15 H15C 109.5
H15A C15 H15C 109.5
H15B C15 H15C 109.5
C7 N1 N2 105.48(10)
C9 N2 N1 111.11(11)
C9 N2 C10 126.98(12)
N1 N2 C10 121.91(11)
C10 N3 C13 113.49(13)
C10 N4 C11 114.30(13)
C1 O1 H1 107.6(13)
C13 O2 C14 118.33(13)
C11 O3 C15 117.80(13)

loop_
_geom_bond_atom_site_label_1
_geom_bond_atom_site_label_2
_geom_bond_distance
C1 O1 1.3565(17)
C1 C2 1.383(2)
C1 C6 1.4054(19)
C2 C3 1.378(2)
C2 H2 0.9300
C3 C4 1.374(2)
C3 H3 0.9300
C4 C5 1.377(2)
C4 H4 0.9300
C5 C6 1.3955(19)
C5 H5 0.9300
C6 C7 1.4662(18)
C7 N1 1.3238(16)
C7 C8 1.4084(19)
C8 C9 1.349(2)
C8 H8 0.9300
C9 N2 1.3564(18)
C9 H9 0.9300
C10 N3 1.3203(18)
C10 N4 1.3219(17)
C10 N2 1.4097(17)
C11 N4 1.3320(19)
C11 O3 1.3397(18)
C11 C12 1.377(2)
C12 C13 1.372(2)
C12 H12 0.9300
C13 N3 1.3367(18)
C13 O2 1.3448(19)
C14 O2 1.433(2)
C14 H14A 0.9600
C14 H14B 0.9600
C14 H14C 0.9600
C15 O3 1.437(2)
C15 H15A 0.9600
C15 H15B 0.9600
C15 H15C 0.9600
N1 N2 1.3580(15)
O1 H1 0.92(2)

loop_
_geom_hbond_atom_site_label_D
_geom_hbond_atom_site_label_H
_geom_hbond_atom_site_label_A
_geom_hbond_distance_DH
_geom_hbond_distance_HA
_geom_hbond_distance_DA
_geom_hbond_angle_DHA
O1 H1 N1 0.92(2) 1.78(2) 2.6143(16) 148(2)

loop_
_geom_torsion_atom_site_label_1
_geom_torsion_atom_site_label_2
_geom_torsion_atom_site_label_3
_geom_torsion_atom_site_label_4
_geom_torsion
O1 C1 C2 C3 179.38(13)
C6 C1 C2 C3 -0.1(2)
C1 C2 C3 C4 0.2(2)
C2 C3 C4 C5 -0.2(2)
C3 C4 C5 C6 0.2(2)
C4 C5 C6 C1 -0.2(2)
C4 C5 C6 C7 -179.96(12)
O1 C1 C6 C5 -179.37(12)
C2 C1 C6 C5 0.13(19)
O1 C1 C6 C7 0.43(19)
C2 C1 C6 C7 179.94(12)
C5 C6 C7 N1 -171.15(12)
C1 C6 C7 N1 9.04(19)
C5 C6 C7 C8 9.1(2)
C1 C6 C7 C8 -170.66(14)
N1 C7 C8 C9 0.02(16)
C6 C7 C8 C9 179.75(14)
C7 C8 C9 N2 0.02(17)
N4 C11 C12 C13 -0.6(2)
O3 C11 C12 C13 179.74(12)
C11 C12 C13 N3 0.8(2)
C11 C12 C13 O2 -179.81(12)
C8 C7 N1 N2 -0.06(14)
C6 C7 N1 N2 -179.81(10)
C8 C9 N2 N1 -0.06(17)
C8 C9 N2 C10 -179.80(13)
C7 N1 N2 C9 0.07(15)
C7 N1 N2 C10 179.83(11)
N3 C10 N2 C9 -176.62(13)
N4 C10 N2 C9 3.41(19)
N3 C10 N2 N1 3.67(18)
N4 C10 N2 N1 -176.31(11)
N4 C10 N3 C13 0.2(2)
N2 C10 N3 C13 -179.73(11)
O2 C13 N3 C10 180.00(12)
C12 C13 N3 C10 -0.6(2)
N3 C10 N4 C11 -0.1(2)
N2 C10 N4 C11 179.92(11)
O3 C11 N4 C10 179.88(11)
C12 C11 N4 C10 0.25(19)
N3 C13 O2 C14 -1.6(2)
C12 C13 O2 C14 179.03(15)
N4 C11 O3 C15 -1.5(2)
C12 C11 O3 C15 178.17(14)

loop_
_cod_related_entry_id
_cod_related_entry_database
_cod_related_entry_code
1 ChemSpider 21125402
